data_1511712
loop_
_publ_author_name
'Benesovsky, F.'
'Haschke, H.'
'Nowotny, H.'

_publ_section_title
;
 Bor-reiche Wolframcarbide
;
_journal_name_full 'Monatshefte fuer Chemie (-108,1977)'
_journal_page_first 547
_journal_page_last 554
_journal_volume 98
_journal_year 1967
_chemical_formula_sum 'B9 W1.83'
_chemical_name_systematic 'W1.83 B9'
_space_group_IT_number 147
_symmetry_space_group_name_Hall '-P 3'
_symmetry_space_group_name_H-M 'P -3'
_cell_angle_alpha 90
_cell_angle_beta 90
_cell_angle_gamma 120
_cell_formula_units_Z 2
_cell_length_a 5.206
_cell_length_b 5.206
_cell_length_c 6.335
_cell_volume 148.691
_citation_journal_id_ASTM MOCHAP
_cod_data_source_file boron4-x_376.cif
_cod_data_source_block B9W1.83
_cod_original_cell_volume 148.6913
_cod_database_code 1511712

loop_
_symmetry_equiv_pos_as_xyz
x,y,z
-y,x-y,z
-x+y,-x,z
-x,-y,-z
y,-x+y,-z
x-y,x,-z

loop_
_atom_site_label
_atom_site_type_symbol
_atom_site_fract_x
_atom_site_fract_y
_atom_site_fract_z
_atom_site_occupancy
_atom_site_U_iso_or_equiv
W2 W 0.3333 0.6667 0.25 1 0.0
W1 W 0 0 0.25 0.83 0.0
B1 B 0.333 0 -0.023 1 0.0
B2 B 0.666 0.141 0.427 1 0.0
B3 B 0.472 0.141 0.202 1 0.0
